data_1519611
loop_
_publ_author_name
'Yang, Qinghua'
'Kang, Jinfeng'
'Zheng, Liyun'
'Wang, Xue-Jun'
'Wan, Na'
'Wu, Jie'
'Qiao, Yan'
'Niu, Pengfei'
'Wang, Sheng-Qi'
'Peng, Youmei'
'Wang, Qingduan'
'Yu, Wenquan'
'Chang, Junbiao'

_publ_section_title
;
 Synthesis and biological evaluation of 4-substituted fluoronucleoside
 analogs for the treatment of hepatitis B virus infection.
;
_journal_issue 9
_journal_name_full 'Journal of medicinal chemistry'
_journal_page_first 3693
_journal_page_last 3703
_journal_paper_doi 10.1021/jm5012963
_journal_volume 58
_journal_year 2015
_chemical_formula_sum 'C12 H15 F N6 O4'
_chemical_formula_weight 326.30
_chemical_name_systematic
; 
 ? 
;
_space_group_IT_number 78
_symmetry_space_group_name_Hall 'P 4cw'
_symmetry_space_group_name_H-M 'P 43'
_atom_sites_solution_hydrogens geom
_atom_sites_solution_primary direct
_atom_sites_solution_secondary difmap
_audit_creation_method SHELXL-97
_cell_angle_alpha 90.00
_cell_angle_beta 90.00
_cell_angle_gamma 90.00
_cell_formula_units_Z 4
_cell_length_a 7.3545(10)
_cell_length_b 7.3545(10)
_cell_length_c 27.835(6)
_cell_measurement_temperature 293(2)
_cell_volume 1505.6(4)
_computing_structure_refinement 'SHELXL-97 (Sheldrick, 1997)'
_computing_structure_solution 'SHELXS-97 (Sheldrick, 1990)'
_diffrn_ambient_temperature 293(2)
_diffrn_measured_fraction_theta_full 0.964
_diffrn_measured_fraction_theta_max 0.964
_diffrn_radiation_monochromator graphite
_diffrn_radiation_source 'fine-focus sealed tube'
_diffrn_radiation_type MoK\a
_diffrn_radiation_wavelength 0.71073
_diffrn_reflns_av_R_equivalents 0.0224
_diffrn_reflns_av_sigmaI/netI 0.0373
_diffrn_reflns_limit_h_max 3
_diffrn_reflns_limit_h_min -9
_diffrn_reflns_limit_k_max 6
_diffrn_reflns_limit_k_min -9
_diffrn_reflns_limit_l_max 33
_diffrn_reflns_limit_l_min -22
_diffrn_reflns_number 4514
_diffrn_reflns_theta_full 27.88
_diffrn_reflns_theta_max 27.88
_diffrn_reflns_theta_min 2.77
_exptl_absorpt_coefficient_mu 0.119
_exptl_crystal_density_diffrn 1.440
_exptl_crystal_density_method 'not measured'
_exptl_crystal_F_000 680
_refine_diff_density_max 0.201
_refine_diff_density_min -0.157
_refine_diff_density_rms 0.035
_refine_ls_abs_structure_details 'Flack H D (1983), Acta Cryst. A39, 876-881'
_refine_ls_abs_structure_Flack 0.4(13)
_refine_ls_extinction_method none
_refine_ls_goodness_of_fit_ref 0.513
_refine_ls_hydrogen_treatment mixed
_refine_ls_matrix_type full
_refine_ls_number_parameters 214
_refine_ls_number_reflns 2882
_refine_ls_number_restraints 1
_refine_ls_restrained_S_all 0.513
_refine_ls_R_factor_all 0.0498
_refine_ls_R_factor_gt 0.0450
_refine_ls_shift/su_max 0.000
_refine_ls_shift/su_mean 0.000
_refine_ls_structure_factor_coef Fsqd
_refine_ls_weighting_details 'calc w=1/[\s^2^(Fo^2^)+(0.1783P)^2^+2.0098P] where P=(Fo^2^+2Fc^2^)/3'
_refine_ls_weighting_scheme calc
_refine_ls_wR_factor_gt 0.1359
_refine_ls_wR_factor_ref 0.1465
_reflns_number_gt 2587
_reflns_number_total 2882
_reflns_threshold_expression >2sigma(I)
_cod_data_source_file jm5012963_si_002.cif
_cod_data_source_block a
_cod_depositor_comments 'Adding full bibliography for 1519611.cif.'
_cod_database_code 1519611

loop_
_symmetry_equiv_pos_as_xyz
'x, y, z'
'-x, -y, z+1/2'
'-y, x, z+3/4'
'y, -x, z+1/4'

loop_
_atom_site_label
_atom_site_type_symbol
_atom_site_fract_x
_atom_site_fract_y
_atom_site_fract_z
_atom_site_U_iso_or_equiv
_atom_site_adp_type
_atom_site_occupancy
_atom_site_symmetry_multiplicity
_atom_site_calc_flag
_atom_site_refinement_flags
O1 O 1.0382(3) 0.1747(3) 0.13697(8) 0.0491(5) Uani 1 1 d .
O1' O 1.0819(3) 0.5015(3) 0.02285(7) 0.0387(4) Uani 1 1 d .
O3' O 1.0125(3) 0.1677(3) -0.03870(8) 0.0483(5) Uani 1 1 d .
H3' H 0.9685 0.1246 -0.0633 0.072 Uiso 1 1 calc R
O5' O 0.9008(4) 0.8023(3) -0.01037(11) 0.0611(7) Uani 1 1 d .
H5' H 1.0058 0.7903 -0.0010 0.092 Uiso 1 1 calc R
N1 N 0.9948(3) 0.4489(3) 0.10247(8) 0.0357(5) Uani 1 1 d .
N3 N 0.9697(3) 0.4111(3) 0.18709(8) 0.0359(5) Uani 1 1 d .
N4 N 1.0924(4) 0.5212(3) -0.06173(10) 0.0485(6) Uani 1 1 d .
N5 N 1.2428(4) 0.4487(4) -0.06020(12) 0.0568(7) Uani 1 1 d .
N6 N 1.3864(5) 0.3981(7) -0.0630(2) 0.0939(13) Uani 1 1 d .
N7 N 0.9029(4) 0.6612(3) 0.23354(10) 0.0476(6) Uani 1 1 d .
F1 F 0.7132(3) 0.3305(3) 0.05235(9) 0.0730(7) Uani 1 1 d .
C2 C 1.0019(3) 0.3389(3) 0.14313(10) 0.0352(5) Uani 1 1 d .
C4 C 0.9256(3) 0.5890(4) 0.19035(10) 0.0357(5) Uani 1 1 d .
C5 C 0.9048(4) 0.7006(3) 0.14849(11) 0.0396(6) Uani 1 1 d .
H5 H 0.8678 0.8212 0.1510 0.048 Uiso 1 1 calc R
C6 C 0.9401(4) 0.6262(3) 0.10587(10) 0.0378(6) Uani 1 1 d .
H6 H 0.9274 0.6956 0.0781 0.045 Uiso 1 1 calc R
C7 C 0.9408(6) 0.5704(5) 0.27767(13) 0.0610(10) Uani 1 1 d .
H7 H 1.0417 0.4834 0.2769 0.073 Uiso 1 1 calc R
C8 C 0.9188(6) 0.6724(5) 0.32264(13) 0.0637(10) Uani 1 1 d .
H8A H 1.0061 0.6505 0.3481 0.076 Uiso 1 1 calc R
H8B H 0.8751 0.7966 0.3205 0.076 Uiso 1 1 calc R
C9 C 0.7917(10) 0.5270(8) 0.31102(19) 0.106(2) Uani 1 1 d .
H9A H 0.6693 0.5610 0.3016 0.127 Uiso 1 1 calc R
H9B H 0.8004 0.4149 0.3293 0.127 Uiso 1 1 calc R
C1' C 1.0356(4) 0.3635(3) 0.05624(11) 0.0386(6) Uani 1 1 d .
H1' H 1.1392 0.2811 0.0601 0.046 Uiso 1 1 calc R
C2' C 0.8767(5) 0.2589(4) 0.03478(13) 0.0506(7) Uani 1 1 d .
H2' H 0.8864 0.1287 0.0418 0.061 Uiso 1 1 calc R
C3' C 0.8914(4) 0.2944(3) -0.01892(11) 0.0410(6) Uani 1 1 d .
H3'1 H 0.7723 0.2904 -0.0347 0.049 Uiso 1 1 calc R
C4' C 0.9754(3) 0.4876(3) -0.02050(11) 0.0367(5) Uani 1 1 d .
C5' C 0.8280(4) 0.6310(4) -0.02163(13) 0.0494(7) Uani 1 1 d .
H5'1 H 0.7735 0.6348 -0.0533 0.059 Uiso 1 1 calc R
H5'2 H 0.7338 0.6002 0.0013 0.059 Uiso 1 1 calc R
H7N H 0.866(5) 0.780(5) 0.2355(14) 0.050(9) Uiso 1 1 d .

loop_
_atom_site_aniso_label
_atom_site_aniso_U_11
_atom_site_aniso_U_22
_atom_site_aniso_U_33
_atom_site_aniso_U_23
_atom_site_aniso_U_13
_atom_site_aniso_U_12
O1 0.0756(14) 0.0364(9) 0.0353(12) 0.0016(8) -0.0041(10) 0.0075(9)
O1' 0.0481(10) 0.0415(9) 0.0265(11) 0.0025(7) -0.0033(8) -0.0068(8)
O3' 0.0648(13) 0.0368(9) 0.0434(13) -0.0088(8) -0.0155(10) 0.0101(8)
O5' 0.0818(16) 0.0334(9) 0.0681(18) 0.0009(10) -0.0075(14) 0.0042(10)
N1 0.0487(12) 0.0321(9) 0.0263(12) 0.0009(8) 0.0000(9) 0.0030(8)
N3 0.0455(10) 0.0351(9) 0.0273(12) 0.0022(8) -0.0012(9) -0.0019(8)
N4 0.0648(15) 0.0498(12) 0.0309(14) 0.0028(11) 0.0044(11) 0.0052(11)
N5 0.0642(17) 0.0589(15) 0.0474(17) -0.0007(13) 0.0110(13) -0.0008(13)
N6 0.064(2) 0.102(3) 0.116(4) 0.001(3) 0.024(2) 0.0107(19)
N7 0.0691(15) 0.0419(12) 0.0317(14) -0.0050(10) 0.0016(12) 0.0050(11)
F1 0.0631(12) 0.0948(16) 0.0610(15) -0.0179(13) 0.0149(11) -0.0310(11)
C2 0.0415(12) 0.0342(11) 0.0299(15) 0.0048(10) -0.0036(10) -0.0005(9)
C4 0.0386(11) 0.0401(12) 0.0282(15) -0.0014(10) 0.0006(10) -0.0024(10)
C5 0.0509(14) 0.0330(11) 0.0350(16) -0.0020(10) 0.0004(11) 0.0035(10)
C6 0.0489(14) 0.0342(11) 0.0304(16) 0.0057(10) -0.0021(11) 0.0005(10)
C7 0.096(3) 0.0508(17) 0.036(2) -0.0060(14) -0.0028(17) 0.0122(17)
C8 0.098(3) 0.0610(19) 0.032(2) -0.0101(14) -0.0007(17) -0.0100(18)
C9 0.158(5) 0.108(4) 0.051(3) 0.012(3) -0.001(3) -0.075(4)
C1' 0.0537(14) 0.0336(11) 0.0285(15) 0.0011(10) 0.0013(11) 0.0012(10)
C2' 0.073(2) 0.0362(12) 0.0429(19) -0.0009(11) 0.0056(15) -0.0124(12)
C3' 0.0535(14) 0.0328(11) 0.0367(16) -0.0030(11) -0.0049(12) 0.0008(10)
C4' 0.0452(13) 0.0352(10) 0.0297(14) 0.0034(10) -0.0049(11) 0.0004(9)
C5' 0.0547(15) 0.0399(13) 0.054(2) -0.0011(13) -0.0066(15) 0.0085(11)

loop_
_atom_type_symbol
_atom_type_description
_atom_type_scat_dispersion_real
_atom_type_scat_dispersion_imag
_atom_type_scat_source
C C 0.0033 0.0016 'International Tables Vol C Tables 4.2.6.8 and 6.1.1.4'
H H 0.0000 0.0000 'International Tables Vol C Tables 4.2.6.8 and 6.1.1.4'
N N 0.0061 0.0033 'International Tables Vol C Tables 4.2.6.8 and 6.1.1.4'
O O 0.0106 0.0060 'International Tables Vol C Tables 4.2.6.8 and 6.1.1.4'
F F 0.0171 0.0103 'International Tables Vol C Tables 4.2.6.8 and 6.1.1.4'

loop_
_geom_angle_atom_site_label_1
_geom_angle_atom_site_label_2
_geom_angle_atom_site_label_3
_geom_angle
C1' O1' C4' 111.6(2)
C3' O3' H3' 109.5
C5' O5' H5' 109.5
C6 N1 C2 120.6(2)
C6 N1 C1' 122.0(2)
C2 N1 C1' 117.2(2)
C4 N3 C2 118.8(2)
N5 N4 C4' 115.6(3)
N6 N5 N4 171.3(4)
C4 N7 C7 124.7(3)
C4 N7 H7N 118(2)
C7 N7 H7N 117(2)
O1 C2 N3 122.7(2)
O1 C2 N1 117.3(3)
N3 C2 N1 120.0(2)
N7 C4 N3 118.7(3)
N7 C4 C5 119.6(2)
N3 C4 C5 121.7(3)
C6 C5 C4 117.9(2)
C6 C5 H5 121.1
C4 C5 H5 121.1
C5 C6 N1 120.7(3)
C5 C6 H6 119.7
N1 C6 H6 119.7
N7 C7 C8 118.3(3)
N7 C7 C9 120.0(4)
C8 C7 C9 59.4(3)
N7 C7 H7 115.8
C8 C7 H7 115.8
C9 C7 H7 115.8
C9 C8 C7 60.4(3)
C9 C8 H8A 117.7
C7 C8 H8A 117.7
C9 C8 H8B 117.7
C7 C8 H8B 117.7
H8A C8 H8B 114.8
C8 C9 C7 60.2(3)
C8 C9 H9A 117.8
C7 C9 H9A 117.8
C8 C9 H9B 117.8
C7 C9 H9B 117.8
H9A C9 H9B 114.9
O1' C1' N1 108.6(2)
O1' C1' C2' 106.8(2)
N1 C1' C2' 113.9(2)
O1' C1' H1' 109.1
N1 C1' H1' 109.1
C2' C1' H1' 109.1
F1 C2' C1' 109.4(2)
F1 C2' C3' 109.8(3)
C1' C2' C3' 104.1(2)
F1 C2' H2' 111.1
C1' C2' H2' 111.1
C3' C2' H2' 111.1
O3' C3' C2' 108.5(2)
O3' C3' C4' 110.2(2)
C2' C3' C4' 102.3(2)
O3' C3' H3'1 111.8
C2' C3' H3'1 111.8
C4' C3' H3'1 111.8
O1' C4' N4 109.1(2)
O1' C4' C5' 110.9(2)
N4 C4' C5' 106.8(2)
O1' C4' C3' 104.9(2)
N4 C4' C3' 114.4(2)
C5' C4' C3' 110.7(2)
O5' C5' C4' 110.4(2)
O5' C5' H5'1 109.6
C4' C5' H5'1 109.6
O5' C5' H5'2 109.6
C4' C5' H5'2 109.6
H5'1 C5' H5'2 108.1

loop_
_geom_bond_atom_site_label_1
_geom_bond_atom_site_label_2
_geom_bond_distance
O1 C2 1.248(3)
O1' C1' 1.418(3)
O1' C4' 1.442(3)
O3' C3' 1.402(3)
O3' H3' 0.8200
O5' C5' 1.404(4)
O5' H5' 0.8200
N1 C6 1.368(3)
N1 C2 1.392(3)
N1 C1' 1.463(4)
N3 C4 1.351(3)
N3 C2 1.355(4)
N4 N5 1.229(4)
N4 C4' 1.456(4)
N5 N6 1.122(5)
N7 C4 1.325(4)
N7 C7 1.425(5)
N7 H7N 0.92(4)
F1 C2' 1.401(4)
C4 C5 1.434(4)
C5 C6 1.332(4)
C5 H5 0.9300
C6 H6 0.9300
C7 C8 1.468(5)
C7 C9 1.472(8)
C7 H7 0.9800
C8 C9 1.456(6)
C8 H8A 0.9700
C8 H8B 0.9700
C9 H9A 0.9700
C9 H9B 0.9700
C1' C2' 1.521(4)
C1' H1' 0.9800
C2' C3' 1.521(5)
C2' H2' 0.9800
C3' C4' 1.550(3)
C3' H3'1 0.9800
C4' C5' 1.512(4)
C5' H5'1 0.9700
C5' H5'2 0.9700

loop_
_geom_hbond_atom_site_label_D
_geom_hbond_atom_site_label_H
_geom_hbond_atom_site_label_A
_geom_hbond_distance_DH
_geom_hbond_distance_HA
_geom_hbond_distance_DA
_geom_hbond_angle_DHA
_geom_hbond_site_symmetry_A
O3' H3' O1 0.82 1.85 2.662(3) 168.6 3_644
O5' H5' O1' 0.82 2.29 2.743(3) 114.9 .
O5' H5' N7 0.82 2.62 3.310(4) 142.5 3_754
N7 H7N O5' 0.92(4) 2.40(4) 3.310(4) 174(3) 4_575

loop_
_geom_torsion_atom_site_label_1
_geom_torsion_atom_site_label_2
_geom_torsion_atom_site_label_3
_geom_torsion_atom_site_label_4
_geom_torsion
C4' N4 N5 N6 -161(3)
C4 N3 C2 O1 -177.9(3)
C4 N3 C2 N1 2.0(3)
C6 N1 C2 O1 174.1(3)
C1' N1 C2 O1 -1.7(4)
C6 N1 C2 N3 -5.8(4)
C1' N1 C2 N3 178.4(2)
C7 N7 C4 N3 7.2(4)
C7 N7 C4 C5 -172.2(3)
C2 N3 C4 N7 -176.7(2)
C2 N3 C4 C5 2.6(4)
N7 C4 C5 C6 175.7(3)
N3 C4 C5 C6 -3.6(4)
C4 C5 C6 N1 -0.1(4)
C2 N1 C6 C5 4.7(4)
C1' N1 C6 C5 -179.7(3)
C4 N7 C7 C8 176.5(3)
C4 N7 C7 C9 -114.4(4)
N7 C7 C8 C9 109.9(5)
N7 C7 C9 C8 -107.1(4)
C4' O1' C1' N1 -127.6(2)
C4' O1' C1' C2' -4.4(3)
C6 N1 C1' O1' 23.8(3)
C2 N1 C1' O1' -160.4(2)
C6 N1 C1' C2' -95.1(3)
C2 N1 C1' C2' 80.7(3)
O1' C1' C2' F1 -94.5(3)
N1 C1' C2' F1 25.4(3)
O1' C1' C2' C3' 22.9(3)
N1 C1' C2' C3' 142.8(2)
F1 C2' C3' O3' -157.6(2)
C1' C2' C3' O3' 85.3(3)
F1 C2' C3' C4' 86.0(3)
C1' C2' C3' C4' -31.1(3)
C1' O1' C4' N4 -138.7(2)
C1' O1' C4' C5' 103.9(3)
C1' O1' C4' C3' -15.7(3)
N5 N4 C4' O1' 42.5(3)
N5 N4 C4' C5' 162.5(3)
N5 N4 C4' C3' -74.6(4)
O3' C3' C4' O1' -86.3(3)
C2' C3' C4' O1' 28.9(3)
O3' C3' C4' N4 33.2(3)
C2' C3' C4' N4 148.4(3)
O3' C3' C4' C5' 153.9(3)
C2' C3' C4' C5' -90.9(3)
O1' C4' C5' O5' 48.4(3)
N4 C4' C5' O5' -70.3(3)
C3' C4' C5' O5' 164.5(3)
